data_4328664
loop_
_publ_author_name
'Philip J. Bailey'
'Nicola L. Bell'
'Gary S. Nichol'
'Simon Parsons'
'Fraser White'

_publ_contact_author_email fraser.white@ed.ac.uk
_publ_contact_author_name 'Fraser J. White'
_publ_section_title
;
 Insertion and Substitution Chemistry at the Boron Fourth Position in
 Charge-Neutral Zwitterionic Tripodal Tris(methimazolyl)borate Ligands
;
_journal_name_full 'Inorganic Chemistry'
_journal_page_first 3677
_journal_page_last 3689
_journal_paper_doi 10.1021/ic202618p
_journal_volume 51
_journal_year 2012
_chemical_compound_source 'Nicola Bell'
_chemical_formula_moiety 'C25 H37 B N8 Ru S3, 2(F6 P)'
_chemical_formula_sum 'C25 H37 B F12 N8 P2 Ru S3'
_chemical_formula_weight 947.63
_chemical_name_systematic
; 
 ? 
;
_space_group_IT_number 2
_symmetry_cell_setting triclinic
_symmetry_space_group_name_Hall '-P 1'
_symmetry_space_group_name_H-M 'P -1'
_atom_sites_solution_hydrogens geom
_atom_sites_solution_primary direct
_atom_sites_solution_secondary difmap
_audit_creation_method SHELXL-97
_cell_angle_alpha 110.562(2)
_cell_angle_beta 100.1140(10)
_cell_angle_gamma 97.6160(10)
_cell_formula_units_Z 4
_cell_length_a 12.7200(2)
_cell_length_b 17.0209(3)
_cell_length_c 18.7739(3)
_cell_measurement_reflns_used 40535
_cell_measurement_temperature 100(2)
_cell_measurement_theta_max 73.2535
_cell_measurement_theta_min 2.5868
_cell_volume 3662.46(12)
_computing_cell_refinement
;
CrysAlisPro, Oxford Diffraction Ltd.,
Version 1.171.34.9 (release 08-12-2009 CrysAlis171 .NET)
(compiled Dec  8 2009,17:31:18)
;
_computing_data_collection
;
CrysAlisPro, Oxford Diffraction Ltd.,
Version 1.171.34.9 (release 08-12-2009 CrysAlis171 .NET)
(compiled Dec  8 2009,17:31:18)
;
_computing_data_reduction
;
CrysAlisPro, Oxford Diffraction Ltd.,
Version 1.171.34.9 (release 08-12-2009 CrysAlis171 .NET)
(compiled Dec  8 2009,17:31:18)
;
_computing_molecular_graphics Shelxp
_computing_publication_material 'Platon, encifer'
_computing_structure_refinement 'SHELXL-97 (Sheldrick, 2008)'
_computing_structure_solution 'Shelxs Sheldrick'
_diffrn_ambient_temperature 100(2)
_diffrn_detector_area_resol_mean 10.3147
_diffrn_measured_fraction_theta_full 0.980
_diffrn_measured_fraction_theta_max 0.980
_diffrn_measurement_details
;
  1 omega  -99.00  -52.00   1.0000    1.5000
omega____ theta____ kappa____ phi______ frames
    -      -40.0039  179.0000   90.0000 47

  2 omega -122.00  -48.00   1.0000    1.5000
omega____ theta____ kappa____ phi______ frames
    -      -40.0039  179.0000    0.0000 74

  3 omega -113.00  -14.00   1.0000    1.5000
omega____ theta____ kappa____ phi______ frames
    -      -40.0039  -37.0000 -120.0000 99

  4 omega -114.00  -14.00   1.0000    1.5000
omega____ theta____ kappa____ phi______ frames
    -      -40.0039  -37.0000  -30.0000 100

  5 omega   96.00  130.00   1.0000    1.5000
omega____ theta____ kappa____ phi______ frames
    -       40.0039  179.0000   30.0000 34

  6 omega   41.00   68.00   1.0000    1.5000
omega____ theta____ kappa____ phi______ frames
    -      107.1667  -45.0000 -180.0000 27

  7 omega   39.00   77.00   1.0000    1.5000
omega____ theta____ kappa____ phi______ frames
    -      107.1667  -45.0000   90.0000 38

  8 omega   79.00  113.00   1.0000    1.5000
omega____ theta____ kappa____ phi______ frames
    -      107.1667 -107.0000   96.0000 34

  9 omega   36.00   77.00   1.0000    1.5000
omega____ theta____ kappa____ phi______ frames
    -      107.1667  -45.0000 -120.0000 41

 10 omega   36.00  178.00   1.0000    1.5000
omega____ theta____ kappa____ phi______ frames
    -      107.1667    0.0000  -90.0000 142

 11 omega  115.00  144.00   1.0000    1.5000
omega____ theta____ kappa____ phi______ frames
    -      107.1667  125.0000  -60.0000 29

 12 omega   81.00  161.00   1.0000    1.5000
omega____ theta____ kappa____ phi______ frames
    -      107.1667   45.0000  120.0000 80

 13 omega   40.00   77.00   1.0000    1.5000
omega____ theta____ kappa____ phi______ frames
    -      107.1667  -45.0000  -30.0000 37

 14 omega   55.00  125.00   1.0000    1.5000
omega____ theta____ kappa____ phi______ frames
    -      107.1667  -67.0000    5.0000 70

 15 omega   62.00  120.00   1.0000    1.5000
omega____ theta____ kappa____ phi______ frames
    -      107.1667  -77.0000  120.0000 58

 16 omega   43.00   71.00   1.0000    1.5000
omega____ theta____ kappa____ phi______ frames
    -      107.1667  -45.0000  150.0000 28

 17 omega   38.00  108.00   1.0000    1.5000
omega____ theta____ kappa____ phi______ frames
    -      107.1667 -109.0000   -8.0000 70

 18 omega  109.00  159.00   1.0000    1.5000
omega____ theta____ kappa____ phi______ frames
    -      107.1667  125.0000  120.0000 50

 19 omega   28.00   58.00   1.0000    1.5000
omega____ theta____ kappa____ phi______ frames
    -      107.1667 -107.0000   96.0000 30

 20 omega   35.00  120.00   1.0000    1.5000
omega____ theta____ kappa____ phi______ frames
    -      107.1667 -127.0000  -52.0000 85

 21 omega -119.00   -6.00   1.0000    1.5000
omega____ theta____ kappa____ phi______ frames
    -      -40.0039  -77.0000 -150.0000 113

 22 omega -119.00   -6.00   1.0000    1.5000
omega____ theta____ kappa____ phi______ frames
    -      -40.0039  -77.0000    0.0000 113

 23 omega -119.00   -6.00   1.0000    1.5000
omega____ theta____ kappa____ phi______ frames
    -      -40.0039  -77.0000  120.0000 113

 24 omega  -66.00   36.00   1.0000    1.5000
omega____ theta____ kappa____ phi______ frames
    -      -40.0039   37.0000  -90.0000 102

 25 omega   56.00  130.00   1.0000    1.5000
omega____ theta____ kappa____ phi______ frames
    -       40.0039  179.0000   90.0000 74

 26 omega -140.00  -28.00   1.0000    1.5000
omega____ theta____ kappa____ phi______ frames
    -      -61.5000  -77.0000 -138.0000 112

 27 omega -139.00  -28.00   1.0000    1.5000
omega____ theta____ kappa____ phi______ frames
    -      -61.5000  -75.0000  -45.0000 111

 28 omega -140.00  -28.00   1.0000    1.5000
omega____ theta____ kappa____ phi______ frames
    -      -61.5000  -77.0000  105.0000 112

 29 omega -140.00  -28.00   1.0000    1.5000
omega____ theta____ kappa____ phi______ frames
    -      -61.5000  -77.0000   30.0000 112

 30 omega   80.00  178.00   1.0000    1.5000
omega____ theta____ kappa____ phi______ frames
    -      107.1667   45.0000   60.0000 98

 31 omega   33.00  123.00   1.0000    1.5000
omega____ theta____ kappa____ phi______ frames
    -      107.1667 -127.0000  -52.0000 90

 32 omega   46.00  178.00   1.0000    1.5000
omega____ theta____ kappa____ phi______ frames
    -      107.1667   15.0000   30.0000 132

 33 omega   74.00  178.00   1.0000    1.5000
omega____ theta____ kappa____ phi______ frames
    -      107.1667   77.0000 -120.0000 104

 34 omega   74.00  178.00   1.0000    1.5000
omega____ theta____ kappa____ phi______ frames
    -      107.1667   77.0000  120.0000 104

 35 omega   74.00  178.00   1.0000    1.5000
omega____ theta____ kappa____ phi______ frames
    -      107.1667   77.0000  150.0000 104

 36 omega -129.00  -34.00   1.0000    1.5000
omega____ theta____ kappa____ phi______ frames
    -      -40.0039  179.0000  -30.0000 95

 37 omega -129.00  -34.00   1.0000    1.5000
omega____ theta____ kappa____ phi______ frames
    -      -40.0039  179.0000 -150.0000 95

 38 omega -119.00   -6.00   1.0000    1.5000
omega____ theta____ kappa____ phi______ frames
    -      -40.0039  -77.0000  -90.0000 113

 39 omega   14.00  116.00   1.0000    1.5000
omega____ theta____ kappa____ phi______ frames
    -       40.0039   37.0000  -30.0000 102

 40 omega   14.00  116.00   1.0000    1.5000
omega____ theta____ kappa____ phi______ frames
    -       40.0039   37.0000   90.0000 102

 41 omega   74.00  174.00   1.0000    1.5000
omega____ theta____ kappa____ phi______ frames
    -      107.1667   77.0000  -60.0000 100

;
_diffrn_measurement_device_type 'SuperNova, Dual, Cu at zero, Atlas'
_diffrn_measurement_method Omega
_diffrn_radiation_monochromator mirror
_diffrn_radiation_source 'SuperNova (Cu) X-ray Source'
_diffrn_radiation_type 'Cu K\a'
_diffrn_radiation_wavelength 1.5418
_diffrn_reflns_av_R_equivalents 0.0575
_diffrn_reflns_av_sigmaI/netI 0.0328
_diffrn_reflns_limit_h_max 15
_diffrn_reflns_limit_h_min -15
_diffrn_reflns_limit_k_max 20
_diffrn_reflns_limit_k_min -21
_diffrn_reflns_limit_l_max 23
_diffrn_reflns_limit_l_min -22
_diffrn_reflns_number 72392
_diffrn_reflns_theta_full 73.41
_diffrn_reflns_theta_max 73.41
_diffrn_reflns_theta_min 2.59
_exptl_absorpt_coefficient_mu 6.754
_exptl_absorpt_correction_T_max 1.00000
_exptl_absorpt_correction_T_min 0.82915
_exptl_absorpt_correction_type multi-scan
_exptl_absorpt_process_details
;
CrysAlisPro, Oxford Diffraction Ltd.,
Version 1.171.33.55 (release 05-01-2010 CrysAlis171 .NET)
(compiled Jan  5 2010,16:28:46)
empirical absorption correction using spherical harmonics,
 implemented in SCALE3 ABSPACK scaling algorithm.
;
_exptl_crystal_colour red
_exptl_crystal_density_diffrn 1.719
_exptl_crystal_description block
_exptl_crystal_F_000 1912
_exptl_crystal_recrystallization_method 'diffusion of EtO2 into MeCN solution'
_exptl_crystal_size_max 0.1794
_exptl_crystal_size_mid 0.1415
_exptl_crystal_size_min 0.0992
_refine_diff_density_max 1.423
_refine_diff_density_min -1.373
_refine_diff_density_rms 0.106
_refine_ls_extinction_method none
_refine_ls_goodness_of_fit_ref 1.056
_refine_ls_hydrogen_treatment constr
_refine_ls_matrix_type full
_refine_ls_number_parameters 938
_refine_ls_number_reflns 14453
_refine_ls_number_restraints 294
_refine_ls_restrained_S_all 1.559
_refine_ls_R_factor_all 0.0461
_refine_ls_R_factor_gt 0.0392
_refine_ls_shift/su_max 0.001
_refine_ls_shift/su_mean 0.000
_refine_ls_structure_factor_coef Fsqd
_refine_ls_weighting_details 'calc w=1/[\s^2^(Fo^2^)+(0.0679P)^2^+3.4097P] where P=(Fo^2^+2Fc^2^)/3'
_refine_ls_weighting_scheme calc
_refine_ls_wR_factor_gt 0.1043
_refine_ls_wR_factor_ref 0.1080
_reflns_number_gt 12533
_reflns_number_total 14453
_reflns_threshold_expression >2sigma(I)
_cod_data_source_file ic202618p_si_002_5.cif
_cod_data_source_block pb0003
_cod_original_cell_volume 3662.46(10)
_cod_database_code 4328664

loop_
_symmetry_equiv_pos_as_xyz
'x, y, z'
'-x, -y, -z'

loop_
_atom_site_label
_atom_site_type_symbol
_atom_site_fract_x
_atom_site_fract_y
_atom_site_fract_z
_atom_site_U_iso_or_equiv
_atom_site_adp_type
_atom_site_occupancy
_atom_site_symmetry_multiplicity
_atom_site_calc_flag
_atom_site_refinement_flags
Ru1 Ru 0.22557(2) 0.33898(2) 0.189577(18) 0.01013(10) Uani 1 1 d .
B1A B 0.5440(4) 0.4302(3) 0.3285(3) 0.0122(10) Uani 1 1 d .
N2A N 0.4843(3) 0.3699(2) 0.3608(2) 0.0115(7) Uani 1 1 d .
C3A C 0.4069(3) 0.2962(3) 0.3212(3) 0.0119(8) Uani 1 1 d .
S4A S 0.34305(8) 0.24856(6) 0.22227(6) 0.0123(2) Uani 1 1 d .
N5A N 0.3821(3) 0.2647(2) 0.3739(2) 0.0136(7) Uani 1 1 d .
C6A C 0.3105(4) 0.1820(3) 0.3558(3) 0.0187(10) Uani 1 1 d .
H6A1 H 0.2791 0.1845 0.4004 0.028 Uiso 1 1 calc R
H6A2 H 0.3528 0.1369 0.3453 0.028 Uiso 1 1 calc R
H6A3 H 0.2516 0.1693 0.3094 0.028 Uiso 1 1 calc R
C7A C 0.4395(4) 0.3197(3) 0.4478(3) 0.0164(9) Uani 1 1 d .
H7A H 0.4358 0.3127 0.4954 0.020 Uiso 1 1 calc R
C8A C 0.5018(4) 0.3850(3) 0.4405(3) 0.0146(9) Uani 1 1 d .
H8A H 0.5494 0.4332 0.4821 0.018 Uiso 1 1 calc R
N9A N 0.4898(3) 0.5086(2) 0.3363(2) 0.0120(7) Uani 1 1 d .
C10A C 0.3833(3) 0.5133(3) 0.3323(2) 0.0114(8) Uani 1 1 d .
S11A S 0.27505(8) 0.43631(7) 0.32587(6) 0.0120(2) Uani 1 1 d .
N12A N 0.3723(3) 0.5904(2) 0.3316(2) 0.0133(7) Uani 1 1 d .
C13A C 0.2697(4) 0.6196(3) 0.3233(3) 0.0182(10) Uani 1 1 d .
H13A H 0.2843 0.6823 0.3485 0.027 Uiso 1 1 calc R
H13B H 0.2210 0.5945 0.3484 0.027 Uiso 1 1 calc R
H13C H 0.2349 0.6015 0.2676 0.027 Uiso 1 1 calc R
C14A C 0.4712(4) 0.6359(3) 0.3343(3) 0.0153(9) Uani 1 1 d .
H14A H 0.4857 0.6921 0.3343 0.018 Uiso 1 1 calc R
C15A C 0.5443(4) 0.5853(3) 0.3368(3) 0.0151(9) Uani 1 1 d .
H15A H 0.6197 0.5997 0.3386 0.018 Uiso 1 1 calc R
N16A N 0.5490(3) 0.3804(2) 0.2437(2) 0.0117(7) Uani 1 1 d .
C17A C 0.4832(3) 0.3710(3) 0.1748(3) 0.0126(9) Uani 1 1 d .
S18A S 0.37355(8) 0.41788(7) 0.15947(6) 0.0123(2) Uani 1 1 d .
N19A N 0.5139(3) 0.3123(2) 0.1172(2) 0.0153(8) Uani 1 1 d .
C20A C 0.4660(4) 0.2840(3) 0.0330(3) 0.0244(11) Uani 1 1 d .
H20A H 0.5197 0.2625 0.0037 0.037 Uiso 1 1 calc R
H20B H 0.4451 0.3325 0.0216 0.037 Uiso 1 1 calc R
H20C H 0.4012 0.2381 0.0176 0.037 Uiso 1 1 calc R
C21A C 0.5968(4) 0.2816(3) 0.1489(3) 0.0179(10) Uani 1 1 d .
H21A H 0.6325 0.2394 0.1209 0.021 Uiso 1 1 calc R
C22A C 0.6180(3) 0.3224(3) 0.2270(3) 0.0152(9) Uani 1 1 d .
H22A H 0.6707 0.3134 0.2644 0.018 Uiso 1 1 calc R
N23A N 0.6632(3) 0.4636(2) 0.3785(2) 0.0143(8) Uani 1 1 d .
H23A H 0.6761 0.4617 0.4254 0.017 Uiso 1 1 calc R
C24A C 0.7473(4) 0.4946(3) 0.3566(3) 0.0155(9) Uani 1 1 d .
H24A H 0.7356 0.4908 0.3040 0.019 Uiso 1 1 calc R
N25A N 0.8452(3) 0.5301(2) 0.4017(2) 0.0165(8) Uani 1 1 d .
C26A C 0.9343(4) 0.5609(3) 0.3720(3) 0.0253(11) Uani 1 1 d .
H26A H 0.9073 0.5504 0.3166 0.038 Uiso 1 1 calc R
H26B H 0.9934 0.5304 0.3775 0.038 Uiso 1 1 calc R
H26C H 0.9620 0.6226 0.4019 0.038 Uiso 1 1 calc R
C27A C 0.8681(4) 0.5447(3) 0.4852(3) 0.0236(11) Uani 1 1 d .
H27A H 0.8131 0.5728 0.5086 0.035 Uiso 1 1 calc R
H27B H 0.9408 0.5815 0.5116 0.035 Uiso 1 1 calc R
H27C H 0.8655 0.4896 0.4911 0.035 Uiso 1 1 calc R
C1B C 0.1711(4) 0.2878(4) -0.0089(3) 0.0262(12) Uani 1 1 d .
H1B1 H 0.2285 0.3381 0.0027 0.039 Uiso 1 1 calc R
H1B2 H 0.1097 0.2852 -0.0499 0.039 Uiso 1 1 calc R
H1B3 H 0.2002 0.2357 -0.0269 0.039 Uiso 1 1 calc R
C2B C 0.1327(4) 0.2948(3) 0.0639(3) 0.0187(10) Uani 1 1 d .
C3B C 0.1221(4) 0.2266(3) 0.0891(3) 0.0174(10) Uani 1 1 d .
H3B H 0.1401 0.1743 0.0596 0.021 Uiso 1 1 calc R
C4B C 0.0847(3) 0.2339(3) 0.1581(3) 0.0155(9) Uani 1 1 d .
H4B H 0.0784 0.1866 0.1739 0.019 Uiso 1 1 calc R
C5B C 0.0570(3) 0.3109(3) 0.2033(3) 0.0137(9) Uani 1 1 d .
C6B C 0.0696(3) 0.3809(3) 0.1781(3) 0.0159(9) Uani 1 1 d .
H6B H 0.0522 0.4334 0.2077 0.019 Uiso 1 1 calc R
C7B C 0.1072(4) 0.3737(3) 0.1103(3) 0.0173(9) Uani 1 1 d .
H7B H 0.1158 0.4215 0.0951 0.021 Uiso 1 1 calc R
C8B C 0.0162(4) 0.3218(3) 0.2763(3) 0.0159(9) Uani 1 1 d .
H8B H 0.0387 0.3840 0.3114 0.019 Uiso 1 1 calc R
C9B C 0.0641(4) 0.2709(3) 0.3220(3) 0.0191(10) Uani 1 1 d .
H9B1 H 0.0341 0.2802 0.3682 0.029 Uiso 1 1 calc R
H9B2 H 0.1437 0.2901 0.3385 0.029 Uiso 1 1 calc R
H9B3 H 0.0451 0.2096 0.2884 0.029 Uiso 1 1 calc R
C10B C -0.1096(4) 0.2980(4) 0.2542(3) 0.0279(12) Uani 1 1 d .
H10D H -0.1366 0.3104 0.3020 0.042 Uiso 1 1 calc R
H10E H -0.1341 0.2367 0.2213 0.042 Uiso 1 1 calc R
H10F H -0.1382 0.3317 0.2254 0.042 Uiso 1 1 calc R
Ru2 Ru 0.24924(2) 0.82582(2) 0.159472(18) 0.01006(10) Uani 1 1 d .
B1C B 0.5701(4) 0.9188(3) 0.2879(3) 0.0124(10) Uani 1 1 d .
N2C N 0.5634(3) 0.8271(2) 0.2281(2) 0.0112(7) Uani 1 1 d .
C3C C 0.4823(3) 0.7564(3) 0.2004(3) 0.0130(9) Uani 1 1 d .
S4C S 0.35277(8) 0.74492(7) 0.21719(6) 0.0127(2) Uani 1 1 d .
N5C N 0.5178(3) 0.6905(2) 0.1529(2) 0.0132(7) Uani 1 1 d .
C6C C 0.4558(4) 0.6017(3) 0.1112(3) 0.0202(10) Uani 1 1 d .
H6C1 H 0.4952 0.5691 0.0745 0.030 Uiso 1 1 calc R
H6C2 H 0.3837 0.6014 0.0823 0.030 Uiso 1 1 calc R
H6C3 H 0.4472 0.5752 0.1492 0.030 Uiso 1 1 calc R
C7C C 0.6220(4) 0.7198(3) 0.1494(3) 0.0157(9) Uani 1 1 d .
H7C H 0.6663 0.6868 0.1206 0.019 Uiso 1 1 calc R
C8C C 0.6493(3) 0.8041(3) 0.1944(3) 0.0151(9) Uani 1 1 d .
H8C H 0.7161 0.8417 0.2020 0.018 Uiso 1 1 calc R
N9C N 0.5013(3) 0.9141(2) 0.3477(2) 0.0124(7) Uani 1 1 d .
C10C C 0.3983(3) 0.9266(3) 0.3486(3) 0.0123(9) Uani 1 1 d .
S11C S 0.30849(8) 0.95099(7) 0.28293(6) 0.0133(2) Uani 1 1 d .
N12C N 0.3730(3) 0.9129(2) 0.4108(2) 0.0166(8) Uani 1 1 d .
C13C C 0.2728(4) 0.9240(3) 0.4375(3) 0.0206(10) Uani 1 1 d .
H13D H 0.2645 0.8929 0.4720 0.031 Uiso 1 1 calc R
H13E H 0.2101 0.9013 0.3921 0.031 Uiso 1 1 calc R
H13F H 0.2767 0.9852 0.4662 0.031 Uiso 1 1 calc R
C14C C 0.4585(4) 0.8886(3) 0.4483(3) 0.0179(9) Uani 1 1 d .
H14C H 0.4614 0.8747 0.4933 0.021 Uiso 1 1 calc R
C15C C 0.5373(4) 0.8884(3) 0.4087(3) 0.0160(9) Uani 1 1 d .
H15C H 0.6057 0.8734 0.4204 0.019 Uiso 1 1 calc R
N16C N 0.5365(3) 0.9813(2) 0.2499(2) 0.0122(7) Uani 1 1 d .
C17C C 0.4742(3) 0.9639(3) 0.1776(3) 0.0116(8) Uani 1 1 d .
S18C S 0.40105(8) 0.86634(7) 0.10816(6) 0.0122(2) Uani 1 1 d .
N19C N 0.4705(3) 1.0394(2) 0.1700(2) 0.0149(8) Uani 1 1 d .
C20C C 0.4154(4) 1.0492(3) 0.0994(3) 0.0239(11) Uani 1 1 d .
H20D H 0.4064 1.1086 0.1126 0.036 Uiso 1 1 calc R
H20E H 0.3436 1.0103 0.0778 0.036 Uiso 1 1 calc R
H20F H 0.4594 1.0354 0.0605 0.036 Uiso 1 1 calc R
C21C C 0.5278(4) 1.1056(3) 0.2385(3) 0.0164(9) Uani 1 1 d .
H21C H 0.5377 1.1652 0.2486 0.020 Uiso 1 1 calc R
C22C C 0.5671(4) 1.0699(3) 0.2885(3) 0.0144(9) Uani 1 1 d .
H22C H 0.6084 1.1001 0.3410 0.017 Uiso 1 1 calc R
N23C N 0.6909(3) 0.9549(2) 0.3344(2) 0.0129(7) Uani 1 1 d .
H23C H 0.7110 0.9418 0.3754 0.016 Uiso 1 1 calc R
C24C C 0.7668(4) 1.0031(3) 0.3194(3) 0.0138(9) Uani 1 1 d .
H24C H 0.7443 1.0231 0.2791 0.017 Uiso 1 1 calc R
N25C N 0.8704(3) 1.0257(2) 0.3551(2) 0.0144(8) Uani 1 1 d .
C26C C 0.9463(4) 1.0825(3) 0.3351(3) 0.0242(11) Uani 1 1 d .
H26D H 0.9064 1.0977 0.2939 0.036 Uiso 1 1 calc R
H26E H 1.0032 1.0531 0.3163 0.036 Uiso 1 1 calc R
H26F H 0.9800 1.1348 0.3816 0.036 Uiso 1 1 calc R
C27C C 0.9165(4) 1.0026(3) 0.4199(3) 0.0225(11) Uani 1 1 d .
H27D H 0.8586 0.9891 0.4446 0.034 Uiso 1 1 calc R
H27E H 0.9731 1.0509 0.4585 0.034 Uiso 1 1 calc R
H27F H 0.9487 0.9524 0.4001 0.034 Uiso 1 1 calc R
C1D C 0.1880(4) 0.7700(4) -0.0384(3) 0.0239(11) Uani 1 1 d .
H1D1 H 0.2310 0.8251 -0.0326 0.036 Uiso 1 1 calc R
H1D2 H 0.1236 0.7523 -0.0821 0.036 Uiso 1 1 calc R
H1D3 H 0.2328 0.7265 -0.0489 0.036 Uiso 1 1 calc R
C2D C 0.1523(4) 0.7794(3) 0.0356(3) 0.0174(10) Uani 1 1 d .
C3D C 0.1437(3) 0.7118(3) 0.0620(3) 0.0159(9) Uani 1 1 d .
H3D H 0.1608 0.6591 0.0326 0.019 Uiso 1 1 calc R
C4D C 0.1098(3) 0.7214(3) 0.1325(3) 0.0142(9) Uani 1 1 d .
H4D H 0.1057 0.6750 0.1497 0.017 Uiso 1 1 calc R
C5D C 0.0821(3) 0.7981(3) 0.1773(3) 0.0132(9) Uani 1 1 d .
C6D C 0.0930(3) 0.8666(3) 0.1505(3) 0.0147(9) Uani 1 1 d .
H6D H 0.0774 0.9197 0.1806 0.018 Uiso 1 1 calc R
C7D C 0.1261(4) 0.8585(3) 0.0805(3) 0.0169(9) Uani 1 1 d .
H7D H 0.1309 0.9049 0.0634 0.020 Uiso 1 1 calc R
C8D C 0.0432(4) 0.8104(3) 0.2514(3) 0.0174(10) Uani 1 1 d .
H8D H 0.0772 0.8701 0.2899 0.021 Uiso 1 1 calc R
C9D C 0.0743(4) 0.7486(3) 0.2895(3) 0.0241(11) Uani 1 1 d .
H9D1 H 0.0543 0.7642 0.3400 0.036 Uiso 1 1 calc R
H9D2 H 0.1533 0.7517 0.2978 0.036 Uiso 1 1 calc R
H9D3 H 0.0355 0.6899 0.2552 0.036 Uiso 1 1 calc R
C10D C -0.0815(4) 0.8024(4) 0.2322(3) 0.0246(11) Uani 1 1 d .
H10A H -0.1076 0.8124 0.2801 0.037 Uiso 1 1 calc R
H10B H -0.1168 0.7447 0.1937 0.037 Uiso 1 1 calc R
H10C H -0.0994 0.8451 0.2107 0.037 Uiso 1 1 calc R
P1S P 0.80858(9) 0.78491(7) 0.44570(7) 0.0141(2) Uani 1 1 d DU
F1S F 0.6854(2) 0.76206(17) 0.45308(16) 0.0212(6) Uani 1 1 d DU
F2S F 0.7636(2) 0.81996(18) 0.37909(16) 0.0219(6) Uani 1 1 d DU
F3S F 0.9299(2) 0.81017(18) 0.43791(17) 0.0251(6) Uani 1 1 d DU
F4S F 0.8512(2) 0.7509(2) 0.51185(18) 0.0314(7) Uani 1 1 d DU
F5S F 0.7928(2) 0.69213(17) 0.37970(17) 0.0252(6) Uani 1 1 d DU
F6S F 0.8219(2) 0.87935(17) 0.51130(17) 0.0251(6) Uani 1 1 d DU
P1T P 0.76631(9) 0.27911(7) 0.46087(7) 0.0154(2) Uani 1 1 d DU
F1T F 0.7397(2) 0.37098(17) 0.50417(16) 0.0234(6) Uani 1 1 d DU
F2T F 0.6920(2) 0.27288(19) 0.37967(16) 0.0282(7) Uani 1 1 d DU
F3T F 0.8708(2) 0.3253(2) 0.44308(18) 0.0312(7) Uani 1 1 d DU
F4T F 0.7922(3) 0.18735(18) 0.41712(19) 0.0338(8) Uani 1 1 d DU
F5T F 0.8397(2) 0.28510(19) 0.54136(16) 0.0252(6) Uani 1 1 d DU
F6T F 0.6614(2) 0.2333(2) 0.47840(19) 0.0291(7) Uani 1 1 d DU
P1U P 0.81205(14) 0.99317(9) 0.09607(9) 0.0333(3) Uani 1 1 d DU
F1U F 0.9036(4) 1.0734(2) 0.1562(2) 0.0676(14) Uani 1 1 d DU
F3U F 0.8062(7) 0.9555(3) 0.1608(3) 0.142(4) Uani 1 1 d DU
F4U F 0.7228(6) 1.0419(4) 0.1161(7) 0.218(6) Uani 1 1 d DU
F5U F 0.8242(5) 1.0287(4) 0.0320(3) 0.108(2) Uani 1 1 d DU
F6U F 0.9053(4) 0.9428(3) 0.0758(4) 0.102(2) Uani 1 1 d DU
P1V P 0.77267(11) 0.49904(9) 0.12422(9) 0.0276(3) Uani 1 1 d DU
F1V F 0.6854(4) 0.5099(3) 0.1755(3) 0.0641(12) Uani 1 1 d DU
F2V F 0.6991(3) 0.4089(2) 0.0630(2) 0.0479(9) Uani 1 1 d DU
F3V F 0.8275(4) 0.4487(3) 0.1735(3) 0.0788(16) Uani 1 1 d DU
F4V F 0.8592(4) 0.4850(3) 0.0728(4) 0.0913(19) Uani 1 1 d DU
F5V F 0.7135(5) 0.5462(3) 0.0756(2) 0.0684(14) Uani 1 1 d DU
F6V F 0.8458(4) 0.5865(3) 0.1854(3) 0.0820(16) Uani 1 1 d DU
F2U F 0.7258(3) 0.9105(3) 0.0339(3) 0.0603(12) Uani 1 1 d DU

loop_
_atom_site_aniso_label
_atom_site_aniso_U_11
_atom_site_aniso_U_22
_atom_site_aniso_U_33
_atom_site_aniso_U_23
_atom_site_aniso_U_13
_atom_site_aniso_U_12
Ru1 0.00742(16) 0.01061(17) 0.01090(17) 0.00345(13) 0.00094(12) 0.00055(12)
B1A 0.010(2) 0.012(2) 0.014(2) 0.0047(19) 0.0017(19) 0.0009(18)
N2A 0.0106(17) 0.0108(17) 0.0129(18) 0.0048(14) 0.0015(14) 0.0024(14)
C3A 0.0096(19) 0.0084(19) 0.019(2) 0.0051(17) 0.0043(17) 0.0052(16)
S4A 0.0117(5) 0.0091(5) 0.0136(5) 0.0028(4) 0.0013(4) 0.0011(4)
N5A 0.0133(18) 0.0105(18) 0.0181(19) 0.0063(15) 0.0051(15) 0.0023(14)
C6A 0.023(2) 0.014(2) 0.023(2) 0.0114(19) 0.007(2) 0.0013(18)
C7A 0.018(2) 0.019(2) 0.014(2) 0.0087(18) 0.0037(18) 0.0050(18)
C8A 0.014(2) 0.017(2) 0.012(2) 0.0044(17) 0.0011(17) 0.0037(17)
N9A 0.0116(17) 0.0102(17) 0.0120(18) 0.0039(14) 0.0002(14) -0.0001(14)
C10A 0.014(2) 0.012(2) 0.0078(19) 0.0029(16) 0.0021(16) 0.0032(16)
S11A 0.0104(5) 0.0111(5) 0.0130(5) 0.0034(4) 0.0027(4) 0.0010(4)
N12A 0.0147(18) 0.0112(18) 0.0119(18) 0.0026(14) 0.0021(14) 0.0028(14)
C13A 0.018(2) 0.019(2) 0.023(2) 0.010(2) 0.0077(19) 0.0095(19)
C14A 0.019(2) 0.009(2) 0.015(2) 0.0044(17) 0.0016(18) -0.0005(17)
C15A 0.013(2) 0.013(2) 0.017(2) 0.0063(18) 0.0012(17) -0.0014(17)
N16A 0.0078(16) 0.0106(17) 0.0150(18) 0.0047(14) 0.0008(14) -0.0002(13)
C17A 0.011(2) 0.012(2) 0.013(2) 0.0045(17) 0.0014(16) -0.0020(16)
S18A 0.0099(5) 0.0137(5) 0.0129(5) 0.0060(4) 0.0014(4) 0.0007(4)
N19A 0.0124(18) 0.0177(19) 0.0130(19) 0.0036(15) 0.0035(15) 0.0003(15)
C20A 0.023(2) 0.031(3) 0.012(2) 0.001(2) 0.0046(19) 0.005(2)
C21A 0.014(2) 0.015(2) 0.023(2) 0.0039(19) 0.0066(19) 0.0054(17)
C22A 0.009(2) 0.018(2) 0.021(2) 0.0098(19) 0.0045(18) 0.0038(17)
N23A 0.0106(17) 0.0170(19) 0.0137(18) 0.0064(15) 0.0001(15) 0.0004(14)
C24A 0.014(2) 0.011(2) 0.018(2) 0.0043(18) 0.0010(18) 0.0013(17)
N25A 0.0089(17) 0.0140(19) 0.023(2) 0.0066(16) -0.0004(15) -0.0017(14)
C26A 0.013(2) 0.023(3) 0.038(3) 0.012(2) 0.004(2) -0.0002(19)
C27A 0.017(2) 0.021(3) 0.025(3) 0.008(2) -0.006(2) -0.0033(19)
C1B 0.017(2) 0.043(3) 0.014(2) 0.010(2) 0.0020(19) 0.001(2)
C2B 0.009(2) 0.031(3) 0.011(2) 0.0070(19) -0.0023(17) -0.0019(18)
C3B 0.010(2) 0.017(2) 0.012(2) -0.0047(18) -0.0044(17) -0.0050(17)
C4B 0.0071(19) 0.013(2) 0.019(2) 0.0021(18) -0.0018(17) -0.0045(16)
C5B 0.0033(18) 0.018(2) 0.019(2) 0.0063(18) 0.0025(16) -0.0014(16)
C6B 0.0057(19) 0.021(2) 0.021(2) 0.0092(19) -0.0004(17) 0.0050(17)
C7B 0.009(2) 0.024(2) 0.020(2) 0.013(2) -0.0025(18) 0.0035(18)
C8B 0.013(2) 0.016(2) 0.017(2) 0.0045(18) 0.0029(18) 0.0030(17)
C9B 0.020(2) 0.019(2) 0.018(2) 0.0072(19) 0.0033(19) 0.0027(19)
C10B 0.012(2) 0.051(4) 0.025(3) 0.017(3) 0.010(2) 0.006(2)
Ru2 0.00687(16) 0.00989(17) 0.01159(17) 0.00264(13) 0.00097(12) 0.00150(12)
B1C 0.010(2) 0.010(2) 0.015(2) 0.0034(19) 0.0017(19) 0.0015(18)
N2C 0.0086(17) 0.0108(18) 0.0136(18) 0.0045(14) 0.0018(14) 0.0019(14)
C3C 0.014(2) 0.012(2) 0.013(2) 0.0054(17) 0.0006(17) 0.0038(16)
S4C 0.0093(5) 0.0108(5) 0.0178(5) 0.0063(4) 0.0021(4) 0.0010(4)
N5C 0.0140(18) 0.0094(17) 0.0154(18) 0.0040(14) 0.0028(15) 0.0028(14)
C6C 0.022(2) 0.012(2) 0.022(2) 0.0016(19) 0.005(2) 0.0019(18)
C7C 0.014(2) 0.016(2) 0.018(2) 0.0059(18) 0.0055(18) 0.0065(17)
C8C 0.009(2) 0.016(2) 0.019(2) 0.0063(18) 0.0017(17) 0.0009(17)
N9C 0.0108(17) 0.0098(17) 0.0145(18) 0.0029(14) 0.0024(14) 0.0010(14)
C10C 0.012(2) 0.0057(19) 0.015(2) 0.0005(16) 0.0014(17) -0.0014(15)
S11C 0.0106(5) 0.0117(5) 0.0148(5) 0.0022(4) 0.0017(4) 0.0033(4)
N12C 0.0144(18) 0.0167(19) 0.0161(19) 0.0035(16) 0.0038(15) 0.0022(15)
C13C 0.014(2) 0.028(3) 0.016(2) 0.005(2) 0.0060(18) 0.0025(19)
C14C 0.018(2) 0.020(2) 0.015(2) 0.0079(19) 0.0017(18) 0.0018(18)
C15C 0.014(2) 0.014(2) 0.019(2) 0.0064(18) 0.0022(18) 0.0034(17)
N16C 0.0083(16) 0.0098(17) 0.0152(18) 0.0028(14) -0.0004(14) 0.0006(13)
C17C 0.0091(19) 0.012(2) 0.015(2) 0.0063(17) 0.0048(16) 0.0026(16)
S18C 0.0099(5) 0.0114(5) 0.0125(5) 0.0024(4) 0.0019(4) 0.0006(4)
N19C 0.0156(18) 0.0137(18) 0.0160(19) 0.0068(15) 0.0014(15) 0.0047(15)
C20C 0.035(3) 0.016(2) 0.020(2) 0.010(2) 0.000(2) 0.006(2)
C21C 0.016(2) 0.008(2) 0.022(2) 0.0021(18) 0.0030(18) 0.0012(17)
C22C 0.014(2) 0.009(2) 0.017(2) 0.0024(17) 0.0014(17) 0.0000(16)
N23C 0.0101(17) 0.0134(18) 0.0142(18) 0.0063(15) 0.0000(14) -0.0004(14)
C24C 0.014(2) 0.013(2) 0.013(2) 0.0032(17) 0.0020(17) 0.0021(17)
N25C 0.0109(17) 0.0142(18) 0.0153(19) 0.0040(15) 0.0017(15) -0.0003(14)
C26C 0.017(2) 0.033(3) 0.023(3) 0.015(2) 0.005(2) -0.005(2)
C27C 0.015(2) 0.026(3) 0.025(3) 0.014(2) -0.003(2) -0.0024(19)
C1D 0.015(2) 0.037(3) 0.014(2) 0.006(2) 0.0026(19) -0.001(2)
C2D 0.009(2) 0.026(3) 0.011(2) 0.0028(19) -0.0019(17) -0.0011(18)
C3D 0.0076(19) 0.014(2) 0.013(2) -0.0044(17) -0.0038(16) -0.0038(16)
C4D 0.0070(19) 0.012(2) 0.018(2) 0.0033(18) -0.0011(17) -0.0036(16)
C5D 0.0031(18) 0.019(2) 0.015(2) 0.0047(18) 0.0022(16) -0.0011(16)
C6D 0.0042(18) 0.019(2) 0.018(2) 0.0047(18) -0.0002(17) 0.0054(16)
C7D 0.011(2) 0.025(2) 0.017(2) 0.012(2) -0.0016(17) 0.0055(18)
C8D 0.012(2) 0.022(2) 0.016(2) 0.0046(19) 0.0032(18) 0.0048(18)
C9D 0.023(3) 0.033(3) 0.022(3) 0.014(2) 0.007(2) 0.009(2)
C10D 0.011(2) 0.047(3) 0.021(3) 0.017(2) 0.0071(19) 0.007(2)
P1S 0.0124(5) 0.0120(5) 0.0173(6) 0.0062(4) 0.0018(4) 0.0008(4)
F1S 0.0153(13) 0.0217(14) 0.0250(15) 0.0092(12) 0.0053(11) -0.0023(11)
F2S 0.0226(14) 0.0270(15) 0.0242(15) 0.0166(12) 0.0085(12) 0.0093(12)
F3S 0.0130(13) 0.0251(15) 0.0327(16) 0.0069(13) 0.0051(12) 0.0010(11)
F4S 0.0297(16) 0.0384(18) 0.0316(17) 0.0233(15) 0.0006(14) 0.0073(14)
F5S 0.0230(15) 0.0128(13) 0.0330(16) 0.0021(12) 0.0054(13) 0.0016(11)
F6S 0.0249(15) 0.0164(14) 0.0257(15) -0.0006(12) 0.0083(12) -0.0017(11)
P1T 0.0144(5) 0.0131(5) 0.0154(6) 0.0035(4) 0.0010(4) 0.0007(4)
F1T 0.0288(15) 0.0168(14) 0.0223(15) 0.0047(11) 0.0050(12) 0.0070(12)
F2T 0.0320(16) 0.0278(16) 0.0183(15) 0.0074(12) -0.0050(12) 0.0035(13)
F3T 0.0260(16) 0.0359(18) 0.0255(16) 0.0060(14) 0.0107(13) -0.0036(13)
F4T 0.0330(17) 0.0180(15) 0.0348(18) -0.0048(13) -0.0026(14) 0.0096(13)
F5T 0.0231(15) 0.0279(16) 0.0208(15) 0.0072(12) -0.0016(12) 0.0077(12)
F6T 0.0204(15) 0.0313(17) 0.0394(18) 0.0213(15) 0.0054(13) -0.0018(12)
P1U 0.0487(9) 0.0200(7) 0.0308(8) 0.0108(6) 0.0113(7) 0.0006(6)
F1U 0.113(4) 0.035(2) 0.033(2) 0.0090(17) 0.008(2) -0.027(2)
F3U 0.283(9) 0.061(3) 0.033(3) 0.007(2) 0.031(4) -0.081(5)
F4U 0.099(5) 0.059(4) 0.459(16) 0.011(7) 0.157(8) 0.023(4)
F5U 0.128(5) 0.100(4) 0.078(4) 0.073(3) -0.047(3) -0.056(4)
F6U 0.059(3) 0.060(3) 0.144(6) -0.001(3) -0.006(3) 0.025(3)
P1V 0.0275(7) 0.0179(6) 0.0350(8) 0.0071(6) 0.0085(6) 0.0044(5)
F1V 0.077(3) 0.073(3) 0.058(3) 0.028(2) 0.044(2) 0.023(2)
F2V 0.056(2) 0.0319(19) 0.042(2) 0.0086(16) -0.0051(18) -0.0002(17)
F3V 0.100(4) 0.049(3) 0.060(3) 0.007(2) -0.030(3) 0.027(3)
F4V 0.078(3) 0.061(3) 0.129(5) 0.006(3) 0.077(4) 0.011(3)
F5V 0.138(4) 0.046(2) 0.046(2) 0.026(2) 0.038(3) 0.056(3)
F6V 0.078(3) 0.034(2) 0.090(4) -0.012(2) 0.008(3) -0.019(2)
F2U 0.053(3) 0.045(2) 0.068(3) 0.024(2) -0.011(2) -0.0110(19)

loop_
_atom_type_symbol
_atom_type_description
_atom_type_scat_dispersion_real
_atom_type_scat_dispersion_imag
_atom_type_scat_source
C C 0.0181 0.0091 'International Tables Vol C Tables 4.2.6.8 and 6.1.1.4'
H H 0.0000 0.0000 'International Tables Vol C Tables 4.2.6.8 and 6.1.1.4'
B B 0.0090 0.0039 'International Tables Vol C Tables 4.2.6.8 and 6.1.1.4'
F F 0.0727 0.0534 'International Tables Vol C Tables 4.2.6.8 and 6.1.1.4'
N N 0.0311 0.0180 'International Tables Vol C Tables 4.2.6.8 and 6.1.1.4'
P P 0.2955 0.4335 'International Tables Vol C Tables 4.2.6.8 and 6.1.1.4'
Ru Ru 0.0552 3.2960 'International Tables Vol C Tables 4.2.6.8 and 6.1.1.4'
S S 0.3331 0.5567 'International Tables Vol C Tables 4.2.6.8 and 6.1.1.4'

loop_
_geom_angle_atom_site_label_1
_geom_angle_atom_site_label_2
_geom_angle_atom_site_label_3
_geom_angle
C4B Ru1 C6B 67.44(17)
C4B Ru1 C3B 37.90(17)
C6B Ru1 C3B 79.36(17)
C4B Ru1 C7B 79.71(18)
C6B Ru1 C7B 37.26(17)
C3B Ru1 C7B 66.76(18)
C4B Ru1 C5B 37.53(16)
C6B Ru1 C5B 37.81(17)
C3B Ru1 C5B 68.03(16)
C7B Ru1 C5B 67.98(17)
C4B Ru1 C2B 67.38(17)
C6B Ru1 C2B 67.42(17)
C3B Ru1 C2B 36.52(18)
C7B Ru1 C2B 37.50(18)
C5B Ru1 C2B 80.37(17)
C4B Ru1 S11A 114.96(12)
C6B Ru1 S11A 88.31(12)
C3B Ru1 S11A 152.84(13)
C7B Ru1 S11A 115.64(13)
C5B Ru1 S11A 87.40(12)
C2B Ru1 S11A 153.13(13)
C4B Ru1 S18A 152.86(12)
C6B Ru1 S18A 116.28(13)
C3B Ru1 S18A 114.97(13)
C7B Ru1 S18A 89.10(12)
C5B Ru1 S18A 154.08(12)
C2B Ru1 S18A 88.72(12)
S11A Ru1 S18A 92.18(4)
C4B Ru1 S4A 88.76(12)
C6B Ru1 S4A 152.41(13)
C3B Ru1 S4A 90.43(13)
C7B Ru1 S4A 154.80(13)
C5B Ru1 S4A 114.62(12)
C2B Ru1 S4A 117.31(13)
S11A Ru1 S4A 89.53(4)
S18A Ru1 S4A 91.28(4)
N16A B1A N2A 110.5(4)
N16A B1A N23A 107.2(3)
N2A B1A N23A 107.5(4)
N16A B1A N9A 112.2(4)
N2A B1A N9A 110.8(3)
N23A B1A N9A 108.4(3)
C3A N2A C8A 107.4(4)
C3A N2A B1A 129.1(4)
C8A N2A B1A 123.5(4)
N5A C3A N2A 107.5(4)
N5A C3A S4A 123.0(3)
N2A C3A S4A 129.4(3)
C3A S4A Ru1 108.89(14)
C3A N5A C7A 109.6(4)
C3A N5A C6A 125.6(4)
C7A N5A C6A 124.6(4)
N5A C6A H6A1 109.5
N5A C6A H6A2 109.5
H6A1 C6A H6A2 109.5
N5A C6A H6A3 109.5
H6A1 C6A H6A3 109.5
H6A2 C6A H6A3 109.5
C8A C7A N5A 107.4(4)
C8A C7A H7A 126.3
N5A C7A H7A 126.3
C7A C8A N2A 108.0(4)
C7A C8A H8A 126.0
N2A C8A H8A 126.0
C10A N9A C15A 107.3(4)
C10A N9A B1A 129.2(4)
C15A N9A B1A 122.9(4)
N12A C10A N9A 108.0(4)
N12A C10A S11A 123.1(3)
N9A C10A S11A 128.8(3)
C10A S11A Ru1 104.59(14)
C10A N12A C14A 109.6(4)
C10A N12A C13A 125.6(4)
C14A N12A C13A 124.6(4)
N12A C13A H13A 109.5
N12A C13A H13B 109.5
H13A C13A H13B 109.5
N12A C13A H13C 109.5
H13A C13A H13C 109.5
H13B C13A H13C 109.5
C15A C14A N12A 106.9(4)
C15A C14A H14A 126.6
N12A C14A H14A 126.6
C14A C15A N9A 108.2(4)
C14A C15A H15A 125.9
N9A C15A H15A 125.9
C17A N16A C22A 107.7(4)
C17A N16A B1A 130.6(4)
C22A N16A B1A 120.9(4)
N19A C17A N16A 107.4(4)
N19A C17A S18A 124.0(3)
N16A C17A S18A 128.5(3)
C17A S18A Ru1 105.08(15)
C17A N19A C21A 109.8(4)
C17A N19A C20A 125.7(4)
C21A N19A C20A 124.5(4)
N19A C20A H20A 109.5
N19A C20A H20B 109.5
H20A C20A H20B 109.5
N19A C20A H20C 109.5
H20A C20A H20C 109.5
H20B C20A H20C 109.5
C22A C21A N19A 107.1(4)
C22A C21A H21A 126.4
N19A C21A H21A 126.4
C21A C22A N16A 108.0(4)
C21A C22A H22A 126.0
N16A C22A H22A 126.0
C24A N23A B1A 125.5(4)
C24A N23A H23A 117.3
B1A N23A H23A 117.3
N25A C24A N23A 125.0(4)
N25A C24A H24A 117.5
N23A C24A H24A 117.5
C24A N25A C26A 121.3(4)
C24A N25A C27A 120.9(4)
C26A N25A C27A 117.7(4)
N25A C26A H26A 109.5
N25A C26A H26B 109.5
H26A C26A H26B 109.5
N25A C26A H26C 109.5
H26A C26A H26C 109.5
H26B C26A H26C 109.5
N25A C27A H27A 109.5
N25A C27A H27B 109.5
H27A C27A H27B 109.5
N25A C27A H27C 109.5
H27A C27A H27C 109.5
H27B C27A H27C 109.5
C2B C1B H1B1 109.5
C2B C1B H1B2 109.5
H1B1 C1B H1B2 109.5
C2B C1B H1B3 109.5
H1B1 C1B H1B3 109.5
H1B2 C1B H1B3 109.5
C3B C2B C7B 118.3(4)
C3B C2B C1B 121.9(5)
C7B C2B C1B 119.7(5)
C3B C2B Ru1 70.1(3)
C7B C2B Ru1 69.8(3)
C1B C2B Ru1 131.1(3)
C2B C3B C4B 121.3(4)
C2B C3B Ru1 73.4(3)
C4B C3B Ru1 70.3(2)
C2B C3B H3B 119.4
C4B C3B H3B 119.4
Ru1 C3B H3B 129.5
C5B C4B C3B 120.9(4)
C5B C4B Ru1 72.2(2)
C3B C4B Ru1 71.8(2)
C5B C4B H4B 119.6
C3B C4B H4B 119.6
Ru1 C4B H4B 128.8
C4B C5B C6B 117.6(4)
C4B C5B C8B 123.0(4)
C6B C5B C8B 119.3(4)
C4B C5B Ru1 70.3(2)
C6B C5B Ru1 70.4(2)
C8B C5B Ru1 130.1(3)
C7B C6B C5B 121.4(4)
C7B C6B Ru1 72.0(2)
C5B C6B Ru1 71.8(2)
C7B C6B H6B 119.3
C5B C6B H6B 119.3
Ru1 C6B H6B 129.4
C6B C7B C2B 120.4(4)
C6B C7B Ru1 70.7(3)
C2B C7B Ru1 72.7(3)
C6B C7B H7B 119.8
C2B C7B H7B 119.8
Ru1 C7B H7B 129.2
C5B C8B C9B 113.3(4)
C5B C8B C10B 109.3(4)
C9B C8B C10B 111.1(4)
C5B C8B H8B 107.6
C9B C8B H8B 107.6
C10B C8B H8B 107.6
C8B C9B H9B1 109.5
C8B C9B H9B2 109.5
H9B1 C9B H9B2 109.5
C8B C9B H9B3 109.5
H9B1 C9B H9B3 109.5
H9B2 C9B H9B3 109.5
C8B C10B H10D 109.5
C8B C10B H10E 109.5
H10D C10B H10E 109.5
C8B C10B H10F 109.5
H10D C10B H10F 109.5
H10E C10B H10F 109.5
C4D Ru2 C6D 67.13(17)
C4D Ru2 C3D 37.86(17)
C6D Ru2 C3D 79.33(17)
C4D Ru2 C5D 37.30(16)
C6D Ru2 C5D 37.62(17)
C3D Ru2 C5D 67.88(16)
C4D Ru2 C7D 79.65(17)
C6D Ru2 C7D 37.41(17)
C3D Ru2 C7D 66.90(18)
C5D Ru2 C7D 67.96(17)
C4D Ru2 C2D 67.56(17)
C6D Ru2 C2D 67.50(17)
C3D Ru2 C2D 36.83(18)
C5D Ru2 C2D 80.41(16)
C7D Ru2 C2D 37.45(17)
C4D Ru2 S4C 85.26(12)
C6D Ru2 S4C 142.07(13)
C3D Ru2 S4C 94.87(13)
C5D Ru2 S4C 105.39(12)
C7D Ru2 S4C 161.75(13)
C2D Ru2 S4C 126.29(13)
C4D Ru2 S18C 141.46(12)
C6D Ru2 S18C 126.94(13)
C3D Ru2 S18C 104.80(12)
C5D Ru2 S18C 162.42(12)
C7D Ru2 S18C 94.51(12)
C2D Ru2 S18C 84.65(12)
S4C Ru2 S18C 90.90(4)
C4D Ru2 S11C 124.23(12)
C6D Ru2 S11C 84.91(12)
C3D Ru2 S11C 160.32(12)
C5D Ru2 S11C 92.44(12)
C7D Ru2 S11C 106.62(13)
C2D Ru2 S11C 143.34(13)
S4C Ru2 S11C 90.33(4)
S18C Ru2 S11C 94.07(4)
N16C B1C N23C 107.6(4)
N16C B1C N2C 113.9(4)
N23C B1C N2C 107.1(3)
N16C B1C N9C 111.0(4)
N23C B1C N9C 107.2(4)
N2C B1C N9C 109.7(4)
C3C N2C C8C 107.3(4)
C3C N2C B1C 130.2(4)
C8C N2C B1C 122.4(4)
N2C C3C N5C 108.0(4)
N2C C3C S4C 129.4(3)
N5C C3C S4C 122.6(3)
C3C S4C Ru2 108.99(15)
C3C N5C C7C 109.1(4)
C3C N5C C6C 126.0(4)
C7C N5C C6C 124.9(4)
N5C C6C H6C1 109.5
N5C C6C H6C2 109.5
H6C1 C6C H6C2 109.5
N5C C6C H6C3 109.5
H6C1 C6C H6C3 109.5
H6C2 C6C H6C3 109.5
C8C C7C N5C 106.9(4)
C8C C7C H7C 126.5
N5C C7C H7C 126.5
C7C C8C N2C 108.6(4)
C7C C8C H8C 125.7
N2C C8C H8C 125.7
C10C N9C C15C 108.0(4)
C10C N9C B1C 129.2(4)
C15C N9C B1C 122.6(4)
N12C C10C N9C 107.3(4)
N12C C10C S11C 123.6(3)
N9C C10C S11C 129.1(3)
C10C S11C Ru2 108.47(14)
C10C N12C C14C 109.6(4)
C10C N12C C13C 126.5(4)
C14C N12C C13C 123.9(4)
N12C C13C H13D 109.5
N12C C13C H13E 109.5
H13D C13C H13E 109.5
N12C C13C H13F 109.5
H13D C13C H13F 109.5
H13E C13C H13F 109.5
C15C C14C N12C 106.7(4)
C15C C14C H14C 126.7
N12C C14C H14C 126.7
C14C C15C N9C 108.3(4)
C14C C15C H15C 125.8
N9C C15C H15C 125.8
C17C N16C C22C 107.9(4)
C17C N16C B1C 129.2(4)
C22C N16C B1C 122.9(4)
N19C C17C N16C 107.5(4)
N19C C17C S18C 123.6(3)
N16C C17C S18C 128.7(3)
C17C S18C Ru2 105.79(14)
C17C N19C C21C 109.5(4)
C17C N19C C20C 125.2(4)
C21C N19C C20C 125.3(4)
N19C C20C H20D 109.5
N19C C20C H20E 109.5
H20D C20C H20E 109.5
N19C C20C H20F 109.5
H20D C20C H20F 109.5
H20E C20C H20F 109.5
C22C C21C N19C 107.0(4)
C22C C21C H21C 126.5
N19C C21C H21C 126.5
C21C C22C N16C 108.0(4)
C21C C22C H22C 126.0
N16C C22C H22C 126.0
C24C N23C B1C 127.2(4)
C24C N23C H23C 116.4
B1C N23C H23C 116.4
N25C C24C N23C 125.7(4)
N25C C24C H24C 117.2
N23C C24C H24C 117.2
C24C N25C C27C 123.6(4)
C24C N25C C26C 120.4(4)
C27C N25C C26C 115.8(4)
N25C C26C H26D 109.5
N25C C26C H26E 109.5
H26D C26C H26E 109.5
N25C C26C H26F 109.5
H26D C26C H26F 109.5
H26E C26C H26F 109.5
N25C C27C H27D 109.5
N25C C27C H27E 109.5
H27D C27C H27E 109.5
N25C C27C H27F 109.5
H27D C27C H27F 109.5
H27E C27C H27F 109.5
C2D C1D H1D1 109.5
C2D C1D H1D2 109.5
H1D1 C1D H1D2 109.5
C2D C1D H1D3 109.5
H1D1 C1D H1D3 109.5
H1D2 C1D H1D3 109.5
C3D C2D C7D 119.0(4)
C3D C2D C1D 121.1(4)
C7D C2D C1D 119.9(4)
C3D C2D Ru2 70.4(2)
C7D C2D Ru2 70.9(2)
C1D C2D Ru2 130.8(3)
C2D C3D C4D 120.8(4)
C2D C3D Ru2 72.7(3)
C4D C3D Ru2 70.3(2)
C2D C3D H3D 119.6
C4D C3D H3D 119.6
Ru2 C3D H3D 129.9
C5D C4D C3D 121.4(4)
C5D C4D Ru2 72.8(2)
C3D C4D Ru2 71.8(2)
C5D C4D H4D 119.3
C3D C4D H4D 119.3
Ru2 C4D H4D 128.4
C4D C5D C6D 117.2(4)
C4D C5D C8D 123.3(4)
C6D C5D C8D 119.5(4)
C4D C5D Ru2 69.9(2)
C6D C5D Ru2 69.8(2)
C8D C5D Ru2 130.8(3)
C7D C6D C5D 122.3(4)
C7D C6D Ru2 72.7(2)
C5D C6D Ru2 72.5(2)
C7D C6D H6D 118.8
C5D C6D H6D 118.8
Ru2 C6D H6D 128.3
C6D C7D C2D 119.3(4)
C6D C7D Ru2 69.9(2)
C2D C7D Ru2 71.6(3)
C6D C7D H7D 120.4
C2D C7D H7D 120.4
Ru2 C7D H7D 130.7
C5D C8D C9D 113.7(4)
C5D C8D C10D 108.5(4)
C9D C8D C10D 110.8(4)
C5D C8D H8D 107.9
C9D C8D H8D 107.9
C10D C8D H8D 107.9
C8D C9D H9D1 109.5
C8D C9D H9D2 109.5
H9D1 C9D H9D2 109.5
C8D C9D H9D3 109.5
H9D1 C9D H9D3 109.5
H9D2 C9D H9D3 109.5
C8D C10D H10A 109.5
C8D C10D H10B 109.5
H10A C10D H10B 109.5
C8D C10D H10C 109.5
H10A C10D H10C 109.5
H10B C10D H10C 109.5
F4S P1S F5S 90.85(17)
F4S P1S F3S 91.06(17)
F5S P1S F3S 90.84(15)
F4S P1S F1S 90.39(16)
F5S P1S F1S 90.21(15)
F3S P1S F1S 178.19(17)
F4S P1S F6S 90.36(17)
F5S P1S F6S 178.52(18)
F3S P1S F6S 89.98(15)
F1S P1S F6S 88.94(15)
F4S P1S F2S 179.02(17)
F5S P1S F2S 89.64(16)
F3S P1S F2S 89.77(16)
F1S P1S F2S 88.76(15)
F6S P1S F2S 89.13(16)
F5T P1T F4T 89.96(17)
F5T P1T F6T 90.26(16)
F4T P1T F6T 89.79(18)
F5T P1T F3T 90.05(17)
F4T P1T F3T 90.43(18)
F6T P1T F3T 179.62(19)
F5T P1T F1T 90.44(16)
F4T P1T F1T 179.60(19)
F6T P1T F1T 90.17(16)
F3T P1T F1T 89.61(16)
F5T P1T F2T 179.9(2)
F4T P1T F2T 89.99(17)
F6T P1T F2T 89.61(17)
F3T P1T F2T 90.08(17)
F1T P1T F2T 89.61(16)
F4U P1U F5U 90.8(6)
F4U P1U F3U 92.4(6)
F5U P1U F3U 176.7(5)
F4U P1U F6U 179.7(6)
F5U P1U F6U 89.4(4)
F3U P1U F6U 87.4(4)
F4U P1U F1U 91.1(4)
F5U P1U F1U 88.1(2)
F3U P1U F1U 91.0(3)
F6U P1U F1U 88.6(3)
F4U P1U F2U 92.0(4)
F5U P1U F2U 91.1(3)
F3U P1U F2U 89.6(3)
F6U P1U F2U 88.2(3)
F1U P1U F2U 176.7(3)
F6V P1V F5V 91.1(3)
F6V P1V F4V 92.1(3)
F5V P1V F4V 90.8(3)
F6V P1V F1V 89.2(3)
F5V P1V F1V 90.5(3)
F4V P1V F1V 178.1(3)
F6V P1V F2V 178.8(3)
F5V P1V F2V 90.1(2)
F4V P1V F2V 88.0(2)
F1V P1V F2V 90.6(2)
F6V P1V F3V 90.6(3)
F5V P1V F3V 177.4(3)
F4V P1V F3V 91.1(3)
F1V P1V F3V 87.6(3)
F2V P1V F3V 88.2(2)

loop_
_geom_bond_atom_site_label_1
_geom_bond_atom_site_label_2
_geom_bond_distance
Ru1 C4B 2.189(4)
Ru1 C6B 2.196(4)
Ru1 C3B 2.209(4)
Ru1 C7B 2.213(4)
Ru1 C5B 2.214(4)
Ru1 C2B 2.250(4)
Ru1 S11A 2.4224(10)
Ru1 S18A 2.4296(11)
Ru1 S4A 2.4351(11)
B1A N16A 1.536(6)
B1A N2A 1.546(6)
B1A N23A 1.549(6)
B1A N9A 1.556(6)
N2A C3A 1.363(5)
N2A C8A 1.396(6)
C3A N5A 1.343(6)
C3A S4A 1.733(5)
N5A C7A 1.373(6)
N5A C6A 1.464(6)
C6A H6A1 0.9800
C6A H6A2 0.9800
C6A H6A3 0.9800
C7A C8A 1.340(6)
C7A H7A 0.9500
C8A H8A 0.9500
N9A C10A 1.358(5)
N9A C15A 1.390(6)
C10A N12A 1.343(6)
C10A S11A 1.727(4)
N12A C14A 1.370(6)
N12A C13A 1.458(5)
C13A H13A 0.9800
C13A H13B 0.9800
C13A H13C 0.9800
C14A C15A 1.355(6)
C14A H14A 0.9500
C15A H15A 0.9500
N16A C17A 1.356(6)
N16A C22A 1.397(5)
C17A N19A 1.347(6)
C17A S18A 1.726(5)
N19A C21A 1.372(6)
N19A C20A 1.466(6)
C20A H20A 0.9800
C20A H20B 0.9800
C20A H20C 0.9800
C21A C22A 1.342(7)
C21A H21A 0.9500
C22A H22A 0.9500
N23A C24A 1.323(6)
N23A H23A 0.8800
C24A N25A 1.306(6)
C24A H24A 0.9500
N25A C26A 1.463(6)
N25A C27A 1.466(6)
C26A H26A 0.9800
C26A H26B 0.9800
C26A H26C 0.9800
C27A H27A 0.9800
C27A H27B 0.9800
C27A H27C 0.9800
C1B C2B 1.503(6)
C1B H1B1 0.9800
C1B H1B2 0.9800
C1B H1B3 0.9800
C2B C3B 1.398(7)
C2B C7B 1.435(7)
C3B C4B 1.428(7)
C3B H3B 0.9500
C4B C5B 1.417(6)
C4B H4B 0.9500
C5B C6B 1.429(6)
C5B C8B 1.510(6)
C6B C7B 1.409(7)
C6B H6B 0.9500
C7B H7B 0.9500
C8B C9B 1.528(6)
C8B C10B 1.541(6)
C8B H8B 1.0000
C9B H9B1 0.9800
C9B H9B2 0.9800
C9B H9B3 0.9800
C10B H10D 0.9800
C10B H10E 0.9800
C10B H10F 0.9800
Ru2 C4D 2.186(4)
Ru2 C6D 2.190(4)
Ru2 C3D 2.206(4)
Ru2 C5D 2.225(4)
Ru2 C7D 2.226(4)
Ru2 C2D 2.235(4)
Ru2 S4C 2.4149(11)
Ru2 S18C 2.4290(11)
Ru2 S11C 2.4436(11)
B1C N16C 1.538(6)
B1C N23C 1.550(6)
B1C N2C 1.551(6)
B1C N9C 1.557(6)
N2C C3C 1.352(5)
N2C C8C 1.388(5)
C3C N5C 1.352(5)
C3C S4C 1.730(4)
N5C C7C 1.373(6)
N5C C6C 1.469(5)
C6C H6C1 0.9800
C6C H6C2 0.9800
C6C H6C3 0.9800
C7C C8C 1.344(6)
C7C H7C 0.9500
C8C H8C 0.9500
N9C C10C 1.357(5)
N9C C15C 1.389(6)
C10C N12C 1.352(6)
C10C S11C 1.728(5)
N12C C14C 1.380(6)
N12C C13C 1.459(6)
C13C H13D 0.9800
C13C H13E 0.9800
C13C H13F 0.9800
C14C C15C 1.348(6)
C14C H14C 0.9500
C15C H15C 0.9500
N16C C17C 1.356(6)
N16C C22C 1.388(5)
C17C N19C 1.348(6)
C17C S18C 1.722(4)
N19C C21C 1.375(6)
N19C C20C 1.461(6)
C20C H20D 0.9800
C20C H20E 0.9800
C20C H20F 0.9800
C21C C22C 1.349(6)
C21C H21C 0.9500
C22C H22C 0.9500
N23C C24C 1.315(6)
N23C H23C 0.8800
C24C N25C 1.308(6)
C24C H24C 0.9500
N25C C27C 1.456(6)
N25C C26C 1.464(6)
C26C H26D 0.9800
C26C H26E 0.9800
C26C H26F 0.9800
C27C H27D 0.9800
C27C H27E 0.9800
C27C H27F 0.9800
C1D C2D 1.499(6)
C1D H1D1 0.9800
C1D H1D2 0.9800
C1D H1D3 0.9800
C2D C3D 1.403(7)
C2D C7D 1.433(7)
C3D C4D 1.425(6)
C3D H3D 0.9500
C4D C5D 1.411(6)
C4D H4D 0.9500
C5D C6D 1.424(7)
C5D C8D 1.514(6)
C6D C7D 1.417(6)
C6D H6D 0.9500
C7D H7D 0.9500
C8D C9D 1.522(7)
C8D C10D 1.539(6)
C8D H8D 1.0000
C9D H9D1 0.9800
C9D H9D2 0.9800
C9D H9D3 0.9800
C10D H10A 0.9800
C10D H10B 0.9800
C10D H10C 0.9800
P1S F4S 1.588(3)
P1S F5S 1.589(3)
P1S F3S 1.592(3)
P1S F1S 1.606(3)
P1S F6S 1.610(3)
P1S F2S 1.616(3)
P1T F5T 1.593(3)
P1T F4T 1.598(3)
P1T F6T 1.599(3)
P1T F3T 1.600(3)
P1T F1T 1.601(3)
P1T F2T 1.607(3)
P1U F4U 1.517(6)
P1U F5U 1.545(5)
P1U F3U 1.568(5)
P1U F6U 1.577(5)
P1U F1U 1.591(4)
P1U F2U 1.591(4)
P1V F6V 1.568(4)
P1V F5V 1.574(4)
P1V F4V 1.576(4)
P1V F1V 1.580(4)
P1V F2V 1.598(4)
P1V F3V 1.601(4)
